data_4514124
loop_
_publ_author_name
'Suslick, Benjamin A.'
'Liberman-Martin, Allegra L.'
'Wambach, Truman C.'
'Tilley, T. Don'

_publ_section_title
;
 Olefin Hydroarylation Catalyzed by (pyridyl-indolate)Pt(II) Complexes:
 Catalytic Efficiencies and Mechanistic Aspects
;
_journal_name_full 'ACS Catalysis'
_journal_page_first 4313
_journal_paper_doi 10.1021/acscatal.7b01560
_journal_year 2017
_chemical_formula_sum 'C25 H24 F4 N2 Pt S'
_chemical_formula_weight 655.62
_chemical_name_common 2c
_chemical_name_systematic
;
 ?
;
_space_group_IT_number 2
_symmetry_cell_setting triclinic
_symmetry_space_group_name_Hall '-P 1'
_symmetry_space_group_name_H-M 'P -1'
_atom_sites_solution_hydrogens geom
_atom_sites_solution_primary direct
_atom_sites_solution_secondary difmap
_audit_creation_method SHELXL-97
_cell_angle_alpha 97.236(3)
_cell_angle_beta 90.819(3)
_cell_angle_gamma 94.146(3)
_cell_formula_units_Z 2
_cell_length_a 8.9213(5)
_cell_length_b 10.1362(5)
_cell_length_c 14.7554(8)
_cell_measurement_reflns_used 9867
_cell_measurement_temperature 100(2)
_cell_measurement_theta_max 25.42
_cell_measurement_theta_min 2.29
_cell_volume 1319.84(12)
_computing_cell_refinement 'Bruker SAINT'
_computing_data_collection 'Bruker APEX2'
_computing_data_reduction 'Bruker SAINT'
_computing_molecular_graphics ORTEP32
_computing_publication_material WinGX
_computing_structure_refinement 'SHELXL-97 (Sheldrick, 2008)'
_computing_structure_solution SIR97
_diffrn_ambient_temperature 100(2)
_diffrn_detector_area_resol_mean 8.366
_diffrn_measured_fraction_theta_full 0.999
_diffrn_measured_fraction_theta_max 0.998
_diffrn_measurement_device_type 'Bruker APEX-II CCD'
_diffrn_measurement_method 'phi and omega scans'
_diffrn_radiation_monochromator 'QUAZAR multilayer mirror'
_diffrn_radiation_source 'microfocus sealed tube'
_diffrn_radiation_type MoK\a
_diffrn_radiation_wavelength 0.71073
_diffrn_reflns_av_R_equivalents 0.0266
_diffrn_reflns_av_sigmaI/netI 0.0184
_diffrn_reflns_limit_h_max 10
_diffrn_reflns_limit_h_min -10
_diffrn_reflns_limit_k_max 12
_diffrn_reflns_limit_k_min -11
_diffrn_reflns_limit_l_max 17
_diffrn_reflns_limit_l_min -17
_diffrn_reflns_number 35194
_diffrn_reflns_theta_full 25.00
_diffrn_reflns_theta_max 25.42
_diffrn_reflns_theta_min 1.39
_exptl_absorpt_coefficient_mu 5.437
_exptl_absorpt_correction_T_max 0.8539
_exptl_absorpt_correction_T_min 0.5862
_exptl_absorpt_correction_type multi-scan
_exptl_absorpt_process_details SADABS
_exptl_crystal_colour green
_exptl_crystal_density_diffrn 1.650
_exptl_crystal_density_method 'not measured'
_exptl_crystal_description plate
_exptl_crystal_F_000 636
_exptl_crystal_size_max 0.11
_exptl_crystal_size_mid 0.10
_exptl_crystal_size_min 0.03
_platon_squeeze_details
;
;
_refine_diff_density_max 0.474
_refine_diff_density_min -0.437
_refine_diff_density_rms 0.067
_refine_ls_extinction_method none
_refine_ls_goodness_of_fit_ref 1.047
_refine_ls_hydrogen_treatment constr
_refine_ls_matrix_type full
_refine_ls_number_parameters 303
_refine_ls_number_reflns 4860
_refine_ls_number_restraints 0
_refine_ls_restrained_S_all 1.047
_refine_ls_R_factor_all 0.0142
_refine_ls_R_factor_gt 0.0131
_refine_ls_shift/su_max 0.002
_refine_ls_shift/su_mean 0.000
_refine_ls_structure_factor_coef Fsqd
_refine_ls_weighting_details 'calc w=1/[\s^2^(Fo^2^)+(0.0110P)^2^+0.9911P] where P=(Fo^2^+2Fc^2^)/3'
_refine_ls_weighting_scheme calc
_refine_ls_wR_factor_gt 0.0291
_refine_ls_wR_factor_ref 0.0293
_reflns_number_gt 4648
_reflns_number_total 4860
_reflns_threshold_expression >2sigma(I)
_cod_data_source_file cs7b01560_si_003.cif
_cod_data_source_block 2c
_cod_depositor_comments
;
The following automatic conversions were performed:

'_symmetry_cell_setting' value 'Triclinic' changed to 'triclinic'
according to
/home/data/users/saulius/crontab/automatic-downloads/rss-feeds/ACS/lib/dictionaries/cif_core.dic
dictionary named 'cif_core.dic' version 2.4.2 from 2011-04-26.

Automatic conversion script
Id: cif_fix_values 4973 2017-02-22 13:04:09Z antanas 
;
_cod_original_sg_symbol_H-M P-1
_cod_original_formula_sum 'C25 H24 F4 N2 Pt1 S1'
_cod_database_code 4514124

loop_
_symmetry_equiv_pos_as_xyz
'x, y, z'
'-x, -y, -z'

loop_
_atom_site_label
_atom_site_type_symbol
_atom_site_fract_x
_atom_site_fract_y
_atom_site_fract_z
_atom_site_U_iso_or_equiv
_atom_site_adp_type
_atom_site_occupancy
_atom_site_symmetry_multiplicity
_atom_site_calc_flag
_atom_site_refinement_flags
C1 C 0.2899(2) -0.0351(2) 1.01478(15) 0.0165(5) Uani 1 1 d .
H1A H 0.3639 -0.0273 0.9669 0.025 Uiso 1 1 calc R
H1B H 0.2089 -0.1022 0.9922 0.025 Uiso 1 1 calc R
H1C H 0.3388 -0.0620 1.0687 0.025 Uiso 1 1 calc R
C2 C 0.3850(2) 0.2259(2) 1.07323(15) 0.0181(5) Uani 1 1 d .
H2A H 0.4359 0.1951 1.1251 0.027 Uiso 1 1 calc R
H2B H 0.3620 0.3189 1.0895 0.027 Uiso 1 1 calc R
H2C H 0.4507 0.2194 1.0204 0.027 Uiso 1 1 calc R
C3 C 0.2435(2) 0.0886(2) 0.83994(14) 0.0131(4) Uani 1 1 d .
C4 C 0.3907(2) 0.1366(2) 0.82204(15) 0.0168(5) Uani 1 1 d .
H4 H 0.4261 0.2238 0.8485 0.020 Uiso 1 1 calc R
C5 C 0.4855(2) 0.0610(2) 0.76703(15) 0.0198(5) Uani 1 1 d .
H5 H 0.5843 0.0967 0.7565 0.024 Uiso 1 1 calc R
C6 C 0.4372(3) -0.0665(2) 0.72721(16) 0.0223(5) Uani 1 1 d .
H6 H 0.5022 -0.1189 0.6899 0.027 Uiso 1 1 calc R
C7 C 0.2924(3) -0.1160(2) 0.74277(16) 0.0225(5) Uani 1 1 d .
H7 H 0.2576 -0.2029 0.7154 0.027 Uiso 1 1 calc R
C8 C 0.1973(2) -0.0397(2) 0.79810(15) 0.0179(5) Uani 1 1 d .
H8 H 0.0983 -0.0758 0.8077 0.022 Uiso 1 1 calc R
C9 C -0.0901(2) 0.36517(19) 1.08009(14) 0.0109(4) Uani 1 1 d .
C10 C -0.0220(2) 0.3682(2) 1.16602(14) 0.0126(4) Uani 1 1 d .
C11 C -0.0919(2) 0.4190(2) 1.24313(14) 0.0137(4) Uani 1 1 d .
C12 C -0.2316(2) 0.4734(2) 1.23815(14) 0.0143(4) Uani 1 1 d .
C13 C -0.2995(2) 0.4735(2) 1.15505(15) 0.0132(4) Uani 1 1 d .
C14 C -0.2327(2) 0.42133(19) 1.07477(14) 0.0107(4) Uani 1 1 d .
C15 C -0.2722(2) 0.4115(2) 0.98159(14) 0.0117(4) Uani 1 1 d .
H15 H -0.3603 0.4401 0.9556 0.014 Uiso 1 1 calc R
C16 C -0.1563(2) 0.35144(19) 0.93565(14) 0.0109(4) Uani 1 1 d .
C17 C -0.1332(2) 0.3223(2) 0.83810(14) 0.0120(4) Uani 1 1 d .
C18 C -0.2265(2) 0.3601(2) 0.77162(14) 0.0135(4) Uani 1 1 d .
H18 H -0.3151 0.4022 0.7896 0.016 Uiso 1 1 calc R
C19 C -0.1940(2) 0.3382(2) 0.67927(14) 0.0152(5) Uani 1 1 d .
C20 C -0.0637(2) 0.2723(2) 0.65799(15) 0.0193(5) Uani 1 1 d .
H20 H -0.0361 0.2536 0.5960 0.023 Uiso 1 1 calc R
C21 C 0.0245(2) 0.2344(2) 0.72604(15) 0.0178(5) Uani 1 1 d .
H21 H 0.1119 0.1897 0.7093 0.021 Uiso 1 1 calc R
C22 C -0.2967(2) 0.3819(2) 0.60665(15) 0.0181(5) Uani 1 1 d .
C23 C -0.3440(2) 0.5224(2) 0.63618(16) 0.0219(5) Uani 1 1 d .
H23A H -0.3968 0.5241 0.6940 0.033 Uiso 1 1 calc R
H23B H -0.4109 0.5481 0.5892 0.033 Uiso 1 1 calc R
H23C H -0.2546 0.5852 0.6443 0.033 Uiso 1 1 calc R
C24 C -0.4376(3) 0.2838(3) 0.59450(18) 0.0303(6) Uani 1 1 d .
H24A H -0.4079 0.1936 0.5749 0.045 Uiso 1 1 calc R
H24B H -0.5052 0.3101 0.5482 0.045 Uiso 1 1 calc R
H24C H -0.4894 0.2852 0.6527 0.045 Uiso 1 1 calc R
C25 C -0.2192(3) 0.3818(3) 0.51458(16) 0.0307(6) Uani 1 1 d .
H25A H -0.1245 0.4377 0.5229 0.046 Uiso 1 1 calc R
H25B H -0.2851 0.4173 0.4713 0.046 Uiso 1 1 calc R
H25C H -0.1987 0.2904 0.4907 0.046 Uiso 1 1 calc R
N1 N -0.04492(17) 0.32077(16) 0.99385(11) 0.0105(4) Uani 1 1 d .
N2 N -0.00733(18) 0.25780(16) 0.81542(12) 0.0129(4) Uani 1 1 d .
F1 F 0.11614(12) 0.32343(12) 1.17709(8) 0.0181(3) Uani 1 1 d .
F2 F -0.02906(12) 0.41571(13) 1.32636(8) 0.0192(3) Uani 1 1 d .
F3 F -0.29517(13) 0.52513(13) 1.31695(8) 0.0224(3) Uani 1 1 d .
F4 F -0.43552(12) 0.52581(12) 1.15037(8) 0.0173(3) Uani 1 1 d .
S1 S 0.21288(5) 0.12335(5) 1.04502(4) 0.01288(11) Uani 1 1 d .
Pt1 Pt 0.109260(8) 0.198176(7) 0.922154(5) 0.01046(3) Uani 1 1 d .

loop_
_atom_site_aniso_label
_atom_site_aniso_U_11
_atom_site_aniso_U_22
_atom_site_aniso_U_33
_atom_site_aniso_U_23
_atom_site_aniso_U_13
_atom_site_aniso_U_12
C1 0.0152(10) 0.0115(11) 0.0240(12) 0.0053(9) -0.0016(9) 0.0033(8)
C2 0.0128(10) 0.0173(12) 0.0239(13) 0.0023(9) -0.0063(9) 0.0000(9)
C3 0.0143(10) 0.0130(11) 0.0140(11) 0.0064(9) -0.0012(8) 0.0055(8)
C4 0.0179(11) 0.0149(11) 0.0188(12) 0.0065(9) -0.0008(9) 0.0022(9)
C5 0.0170(11) 0.0236(13) 0.0213(12) 0.0094(10) 0.0045(9) 0.0061(9)
C6 0.0279(12) 0.0209(13) 0.0203(12) 0.0057(10) 0.0078(10) 0.0110(10)
C7 0.0288(12) 0.0156(12) 0.0229(13) 0.0008(10) 0.0024(10) 0.0037(10)
C8 0.0174(11) 0.0176(12) 0.0190(12) 0.0028(9) 0.0008(9) 0.0018(9)
C9 0.0104(9) 0.0083(10) 0.0140(11) 0.0026(8) -0.0007(8) -0.0011(8)
C10 0.0083(9) 0.0117(11) 0.0188(12) 0.0048(9) -0.0013(8) 0.0027(8)
C11 0.0134(10) 0.0179(11) 0.0102(11) 0.0050(9) -0.0045(8) -0.0013(8)
C12 0.0122(10) 0.0184(12) 0.0121(11) 0.0017(9) 0.0040(9) 0.0005(8)
C13 0.0085(9) 0.0124(11) 0.0194(12) 0.0043(9) 0.0013(8) 0.0022(8)
C14 0.0095(9) 0.0087(10) 0.0140(11) 0.0033(8) -0.0017(8) -0.0010(8)
C15 0.0091(9) 0.0122(11) 0.0142(11) 0.0045(9) -0.0024(8) 0.0002(8)
C16 0.0109(9) 0.0092(10) 0.0130(11) 0.0045(8) -0.0015(8) -0.0014(8)
C17 0.0105(9) 0.0088(10) 0.0169(11) 0.0036(8) -0.0005(8) -0.0016(8)
C18 0.0107(10) 0.0153(11) 0.0149(11) 0.0035(9) -0.0006(8) 0.0006(8)
C19 0.0152(10) 0.0154(11) 0.0151(11) 0.0037(9) -0.0024(9) -0.0006(8)
C20 0.0230(11) 0.0236(13) 0.0120(11) 0.0022(9) 0.0017(9) 0.0058(10)
C21 0.0198(11) 0.0188(12) 0.0154(12) 0.0013(9) 0.0014(9) 0.0057(9)
C22 0.0185(11) 0.0238(12) 0.0133(11) 0.0062(9) -0.0022(9) 0.0034(9)
C23 0.0181(11) 0.0283(13) 0.0218(13) 0.0120(10) -0.0028(10) 0.0037(10)
C24 0.0303(13) 0.0310(14) 0.0297(15) 0.0102(11) -0.0160(11) -0.0039(11)
C25 0.0331(14) 0.0469(17) 0.0156(13) 0.0103(12) 0.0004(11) 0.0152(12)
N1 0.0111(8) 0.0090(9) 0.0118(9) 0.0035(7) -0.0017(7) 0.0007(7)
N2 0.0138(8) 0.0112(9) 0.0139(9) 0.0011(7) -0.0010(7) 0.0027(7)
F1 0.0118(6) 0.0261(7) 0.0170(7) 0.0012(5) -0.0043(5) 0.0091(5)
F2 0.0165(6) 0.0311(7) 0.0109(6) 0.0046(5) -0.0033(5) 0.0055(5)
F3 0.0142(6) 0.0417(8) 0.0128(7) 0.0058(6) 0.0032(5) 0.0082(6)
F4 0.0109(6) 0.0236(7) 0.0182(7) 0.0027(5) -0.0003(5) 0.0072(5)
S1 0.0101(2) 0.0129(3) 0.0164(3) 0.0043(2) -0.0011(2) 0.00253(19)
Pt1 0.00889(4) 0.01035(5) 0.01262(5) 0.00267(3) -0.00087(3) 0.00200(3)

loop_
_atom_type_symbol
_atom_type_description
_atom_type_scat_dispersion_real
_atom_type_scat_dispersion_imag
_atom_type_scat_source
C C 0.0033 0.0016 'International Tables Vol C Tables 4.2.6.8 and 6.1.1.4'
H H 0.0000 0.0000 'International Tables Vol C Tables 4.2.6.8 and 6.1.1.4'
N N 0.0061 0.0033 'International Tables Vol C Tables 4.2.6.8 and 6.1.1.4'
F F 0.0171 0.0103 'International Tables Vol C Tables 4.2.6.8 and 6.1.1.4'
S S 0.1246 0.1234 'International Tables Vol C Tables 4.2.6.8 and 6.1.1.4'
Pt Pt -1.7033 8.3905 'International Tables Vol C Tables 4.2.6.8 and 6.1.1.4'

loop_
_geom_angle_atom_site_label_1
_geom_angle_atom_site_label_2
_geom_angle_atom_site_label_3
_geom_angle
S1 C1 H1A 109.5
S1 C1 H1B 109.5
H1A C1 H1B 109.5
S1 C1 H1C 109.5
H1A C1 H1C 109.5
H1B C1 H1C 109.5
S1 C2 H2A 109.5
S1 C2 H2B 109.5
H2A C2 H2B 109.5
S1 C2 H2C 109.5
H2A C2 H2C 109.5
H2B C2 H2C 109.5
C8 C3 C4 116.21(19)
C8 C3 Pt1 122.24(15)
C4 C3 Pt1 121.54(15)
C5 C4 C3 122.1(2)
C5 C4 H4 118.9
C3 C4 H4 118.9
C4 C5 C6 120.4(2)
C4 C5 H5 119.8
C6 C5 H5 119.8
C7 C6 C5 118.8(2)
C7 C6 H6 120.6
C5 C6 H6 120.6
C6 C7 C8 120.7(2)
C6 C7 H7 119.7
C8 C7 H7 119.7
C7 C8 C3 121.8(2)
C7 C8 H8 119.1
C3 C8 H8 119.1
N1 C9 C10 132.16(18)
N1 C9 C14 109.67(17)
C10 C9 C14 118.14(18)
F1 C10 C11 117.15(18)
F1 C10 C9 122.14(17)
C11 C10 C9 120.71(18)
F2 C11 C10 120.48(17)
F2 C11 C12 118.28(18)
C10 C11 C12 121.22(19)
C13 C12 F3 121.84(17)
C13 C12 C11 119.25(18)
F3 C12 C11 118.91(18)
C12 C13 F4 119.17(17)
C12 C13 C14 121.34(18)
F4 C13 C14 119.49(18)
C13 C14 C15 134.07(18)
C13 C14 C9 119.30(18)
C15 C14 C9 106.61(17)
C16 C15 C14 105.69(17)
C16 C15 H15 127.2
C14 C15 H15 127.2
C15 C16 N1 112.74(18)
C15 C16 C17 129.93(18)
N1 C16 C17 117.27(17)
N2 C17 C18 121.25(19)
N2 C17 C16 114.85(17)
C18 C17 C16 123.86(18)
C17 C18 C19 121.75(18)
C17 C18 H18 119.1
C19 C18 H18 119.1
C18 C19 C20 115.74(19)
C18 C19 C22 121.31(18)
C20 C19 C22 122.94(19)
C21 C20 C19 120.6(2)
C21 C20 H20 119.7
C19 C20 H20 119.7
N2 C21 C20 123.03(19)
N2 C21 H21 118.5
C20 C21 H21 118.5
C23 C22 C19 110.74(18)
C23 C22 C25 108.04(19)
C19 C22 C25 111.78(17)
C23 C22 C24 109.16(18)
C19 C22 C24 108.12(18)
C25 C22 C24 109.0(2)
C22 C23 H23A 109.5
C22 C23 H23B 109.5
H23A C23 H23B 109.5
C22 C23 H23C 109.5
H23A C23 H23C 109.5
H23B C23 H23C 109.5
C22 C24 H24A 109.5
C22 C24 H24B 109.5
H24A C24 H24B 109.5
C22 C24 H24C 109.5
H24A C24 H24C 109.5
H24B C24 H24C 109.5
C22 C25 H25A 109.5
C22 C25 H25B 109.5
H25A C25 H25B 109.5
C22 C25 H25C 109.5
H25A C25 H25C 109.5
H25B C25 H25C 109.5
C9 N1 C16 105.28(15)
C9 N1 Pt1 142.54(13)
C16 N1 Pt1 111.08(12)
C21 N2 C17 117.60(17)
C21 N2 Pt1 126.55(14)
C17 N2 Pt1 115.78(13)
C1 S1 C2 99.30(10)
C1 S1 Pt1 111.65(8)
C2 S1 Pt1 106.49(8)
C3 Pt1 N2 93.64(7)
C3 Pt1 N1 172.79(7)
N2 Pt1 N1 79.16(6)
C3 Pt1 S1 89.83(6)
N2 Pt1 S1 173.64(5)
N1 Pt1 S1 97.36(5)

loop_
_geom_bond_atom_site_label_1
_geom_bond_atom_site_label_2
_geom_bond_distance
C1 S1 1.799(2)
C1 H1A 0.9800
C1 H1B 0.9800
C1 H1C 0.9800
C2 S1 1.804(2)
C2 H2A 0.9800
C2 H2B 0.9800
C2 H2C 0.9800
C3 C8 1.398(3)
C3 C4 1.408(3)
C3 Pt1 2.008(2)
C4 C5 1.385(3)
C4 H4 0.9500
C5 C6 1.386(3)
C5 H5 0.9500
C6 C7 1.384(3)
C6 H6 0.9500
C7 C8 1.393(3)
C7 H7 0.9500
C8 H8 0.9500
C9 N1 1.371(3)
C9 C10 1.394(3)
C9 C14 1.436(3)
C10 F1 1.358(2)
C10 C11 1.367(3)
C11 F2 1.348(2)
C11 C12 1.403(3)
C12 C13 1.360(3)
C12 F3 1.363(2)
C13 F4 1.363(2)
C13 C14 1.395(3)
C14 C15 1.404(3)
C15 C16 1.380(3)
C15 H15 0.9500
C16 N1 1.382(3)
C16 C17 1.453(3)
C17 N2 1.364(2)
C17 C18 1.386(3)
C18 C19 1.391(3)
C18 H18 0.9500
C19 C20 1.402(3)
C19 C22 1.528(3)
C20 C21 1.376(3)
C20 H20 0.9500
C21 N2 1.348(3)
C21 H21 0.9500
C22 C23 1.527(3)
C22 C25 1.533(3)
C22 C24 1.540(3)
C23 H23A 0.9800
C23 H23B 0.9800
C23 H23C 0.9800
C24 H24A 0.9800
C24 H24B 0.9800
C24 H24C 0.9800
C25 H25A 0.9800
C25 H25B 0.9800
C25 H25C 0.9800
N1 Pt1 2.1244(16)
N2 Pt1 2.0522(17)
S1 Pt1 2.2619(5)

loop_
_platon_squeeze_void_nr
_platon_squeeze_void_average_x
_platon_squeeze_void_average_y
_platon_squeeze_void_average_z
_platon_squeeze_void_volume
_platon_squeeze_void_count_electrons
_platon_squeeze_void_content
1 -0.003 0.000 0.500 268 49 ' '
